data_7005697
loop_
_publ_author_name
'Dickie, Diane A.'
'Lee, Peter T. K.'
'Labeodan, Ojisamola A.'
'Schatte, Gabriele'
'Weinberg, Noham'
'Lewis, Andrew R.'
'Bernard, Guy M.'
'Wasylishen, Roderick E.'
'Clyburne, Jason A. C.'

_publ_section_title
;
 Flexible coordination of the carboxylate ligand in tin(II) amides and
 a 1,3-diaza-2,4-distannacyclobutanediyl.
;
_journal_issue 27
_journal_name_full 'Dalton transactions (Cambridge, England : 2003)'
_journal_page_first 2862
_journal_page_last 2869
_journal_paper_doi 10.1039/b704588c
_journal_year 2007
_chemical_formula_moiety 'C62 H86 N2 O4 Si4 Sn2, C H2 Cl2'
_chemical_formula_sum 'C63 H88 Cl2 N2 O4 Si4 Sn2'
_chemical_formula_weight 1357.99
_chemical_name_systematic
;
?
;
_space_group_IT_number 13
_symmetry_cell_setting monoclinic
_symmetry_space_group_name_Hall '-P 2yc'
_symmetry_space_group_name_H-M 'P 1 2/c 1'
_atom_sites_solution_hydrogens geom
_atom_sites_solution_primary direct
_atom_sites_solution_secondary difmap
_cell_angle_alpha 90.00
_cell_angle_beta 95.4530(6)
_cell_angle_gamma 90.00
_cell_formula_units_Z 4
_cell_length_a 17.2290(2)
_cell_length_b 19.5480(2)
_cell_length_c 20.4440(2)
_cell_measurement_reflns_used 19459
_cell_measurement_temperature 173(2)
_cell_measurement_theta_max 30.03
_cell_measurement_theta_min 1.00
_cell_volume 6854.23(13)
_computing_cell_refinement 'HKL Scalepack (Otwinowski & Minor 1997)'
_computing_data_collection 'Collect (Nonius BV, 1997-2000)'
_computing_data_reduction ' HKL Denzo and Scalepack (Otwinowski & Minor 1997)'
_computing_molecular_graphics ' Cameron (WinGX v1.64-05), Ortep (SHELXTL-NT v6.10, Bruker AXS)'
_computing_publication_material 'WinGX v1.64-05 (L. J. Farrugia)'
_computing_structure_refinement 'SHELXL-97 (Sheldrick, 1997)'
_computing_structure_solution ' SIR-97 (A. Altomare, G. Cascarano et al.)'
_diffrn_ambient_temperature 173(2)
_diffrn_measured_fraction_theta_full 0.998
_diffrn_measured_fraction_theta_max 0.998
_diffrn_measurement_device '95mm CCD camera on \k-goniostat'
_diffrn_measurement_device_type 'KappaCCD (BruKer AXS-Nonius, FR540C)'
_diffrn_measurement_method 'CCD rotation images, thick slices'
_diffrn_radiation_monochromator 'horizonally mounted graphite crystal'
_diffrn_radiation_source 'Nonius FR590D, fine-focus sealed tube'
_diffrn_radiation_type MoK\a
_diffrn_radiation_wavelength 0.71073
_diffrn_reflns_av_R_equivalents 0.0342
_diffrn_reflns_av_sigmaI/netI 0.0509
_diffrn_reflns_limit_h_max 22
_diffrn_reflns_limit_h_min -22
_diffrn_reflns_limit_k_max 26
_diffrn_reflns_limit_k_min -26
_diffrn_reflns_limit_l_max 27
_diffrn_reflns_limit_l_min -27
_diffrn_reflns_number 32092
_diffrn_reflns_theta_full 28.28
_diffrn_reflns_theta_max 28.28
_diffrn_reflns_theta_min 1.19
_exptl_absorpt_coefficient_mu 0.920
_exptl_absorpt_correction_T_max 0.8026
_exptl_absorpt_correction_T_min 0.8026
_exptl_absorpt_correction_type multi-scan
_exptl_absorpt_process_details 'HKL Scalepack (Otwinowski & Minor 1997)'
_exptl_crystal_colour colorless
_exptl_crystal_density_diffrn 1.316
_exptl_crystal_density_method 'not measured'
_exptl_crystal_description block
_exptl_crystal_F_000 2808
_exptl_crystal_size_max 0.25
_exptl_crystal_size_mid 0.25
_exptl_crystal_size_min 0.25
_refine_diff_density_max 0.448
_refine_diff_density_min -0.626
_refine_diff_density_rms 0.072
_refine_ls_extinction_method none
_refine_ls_goodness_of_fit_ref 1.019
_refine_ls_hydrogen_treatment constr
_refine_ls_matrix_type full
_refine_ls_number_parameters 718
_refine_ls_number_reflns 16974
_refine_ls_number_restraints 0
_refine_ls_restrained_S_all 1.019
_refine_ls_R_factor_all 0.0704
_refine_ls_R_factor_gt 0.0368
_refine_ls_shift/su_max 0.002
_refine_ls_shift/su_mean 0.000
_refine_ls_structure_factor_coef Fsqd
_refine_ls_weighting_details 'calc w=1/[\s^2^(Fo^2^)+(0.0193P)^2^+5.5228P] where P=(Fo^2^+2Fc^2^)/3'
_refine_ls_weighting_scheme calc
_refine_ls_wR_factor_gt 0.0716
_refine_ls_wR_factor_ref 0.0830
_reflns_number_gt 11179
_reflns_number_total 16974
_reflns_threshold_expression >2sigma(I)
_cod_data_source_file b704588c.txt
_cod_data_source_block 5
_cod_original_sg_symbol_H-M 'P 2/c'
_cod_database_code 7005697

loop_
_symmetry_equiv_pos_as_xyz
'x, y, z'
'-x, y, -z+1/2'
'-x, -y, -z'
'x, -y, z-1/2'

loop_
_atom_site_label
_atom_site_type_symbol
_atom_site_fract_x
_atom_site_fract_y
_atom_site_fract_z
_atom_site_U_iso_or_equiv
_atom_site_adp_type
_atom_site_occupancy
_atom_site_symmetry_multiplicity
_atom_site_calc_flag
_atom_site_refinement_flags
_atom_site_disorder_assembly
_atom_site_disorder_group
Sn1 Sn 0.193735(10) 0.250412(9) 0.584405(8) 0.02518(5) Uani 1 1 d . . .
Sn2 Sn 0.299480(10) 0.251111(9) 0.396179(8) 0.02502(5) Uani 1 1 d . . .
Cl91 Cl 0.26887(6) 0.30676(6) 0.00025(5) 0.0766(3) Uani 1 1 d . . .
Cl92 Cl 0.24855(6) 0.18166(6) 0.07367(6) 0.0841(3) Uani 1 1 d . . .
Si41 Si 0.28463(5) 0.10438(4) 0.63720(4) 0.03506(18) Uani 1 1 d . . .
Si42 Si 0.19013(5) 0.18449(5) 0.72856(4) 0.0399(2) Uani 1 1 d . . .
Si81 Si 0.32257(5) 0.34157(4) 0.26717(4) 0.03439(19) Uani 1 1 d . . .
Si82 Si 0.18995(5) 0.38792(4) 0.34242(4) 0.03443(18) Uani 1 1 d . . .
O11 O 0.17070(10) 0.17263(9) 0.50601(8) 0.0277(4) Uani 1 1 d . . .
O12 O 0.17602(10) 0.22753(9) 0.41035(8) 0.0284(4) Uani 1 1 d . . .
O51 O 0.31860(11) 0.27252(9) 0.57530(8) 0.0312(4) Uani 1 1 d . . .
O52 O 0.32715(11) 0.32473(9) 0.47913(8) 0.0308(4) Uani 1 1 d . . .
N41 N 0.22616(13) 0.17379(11) 0.65291(10) 0.0290(5) Uani 1 1 d . . .
N81 N 0.26683(13) 0.33207(11) 0.33294(9) 0.0279(5) Uani 1 1 d . . .
C11 C 0.08500(14) 0.13651(12) 0.41500(11) 0.0210(5) Uani 1 1 d . . .
C12 C 0.10287(15) 0.08859(12) 0.36800(11) 0.0236(5) Uani 1 1 d . . .
C13 C 0.04403(16) 0.04587(13) 0.34057(12) 0.0290(6) Uani 1 1 d . . .
H13 H 0.0554 0.0132 0.3084 0.035 Uiso 1 1 calc . . .
C14 C -0.03079(16) 0.05022(13) 0.35929(14) 0.0317(6) Uani 1 1 d . . .
H14 H -0.0702 0.0203 0.3404 0.038 Uiso 1 1 calc . . .
C15 C -0.04827(14) 0.09807(13) 0.40547(13) 0.0289(6) Uani 1 1 d . . .
H15 H -0.0999 0.1011 0.4179 0.035 Uiso 1 1 calc . . .
C16 C 0.00927(14) 0.14214(12) 0.43413(11) 0.0230(5) Uani 1 1 d . . .
C17 C 0.14836(14) 0.18249(12) 0.44592(11) 0.0223(5) Uani 1 1 d . . .
C21 C 0.18346(15) 0.08164(14) 0.34724(12) 0.0297(6) Uani 1 1 d . . .
C22 C 0.23701(16) 0.03857(15) 0.38269(15) 0.0381(7) Uani 1 1 d . . .
C23 C 0.31229(19) 0.03438(18) 0.3623(2) 0.0566(10) Uani 1 1 d . . .
H23 H 0.3501 0.0070 0.3870 0.068 Uiso 1 1 calc . . .
C24 C 0.3335(2) 0.0684(2) 0.3079(2) 0.0611(11) Uani 1 1 d . . .
C25 C 0.2785(2) 0.10699(19) 0.27220(16) 0.0545(10) Uani 1 1 d . . .
H25 H 0.2918 0.1286 0.2331 0.065 Uiso 1 1 calc . . .
C26 C 0.20384(17) 0.11575(15) 0.29112(13) 0.0371(7) Uani 1 1 d . . .
C27 C 0.21448(19) -0.00266(16) 0.43993(17) 0.0519(9) Uani 1 1 d . . .
H27A H 0.1881 0.0270 0.4695 0.062 Uiso 1 1 calc R . .
H27B H 0.2614 -0.0222 0.4637 0.062 Uiso 1 1 calc R . .
H27C H 0.1792 -0.0396 0.4239 0.062 Uiso 1 1 calc R . .
C28 C 0.4168(2) 0.0651(2) 0.2891(3) 0.0993(18) Uani 1 1 d . . .
H28A H 0.4163 0.0645 0.2411 0.119 Uiso 1 1 calc R . .
H28B H 0.4420 0.0234 0.3074 0.119 Uiso 1 1 calc R . .
H28C H 0.4458 0.1052 0.3068 0.119 Uiso 1 1 calc R . .
C29 C 0.1470(2) 0.16277(17) 0.25300(14) 0.0527(9) Uani 1 1 d . . .
H29A H 0.0972 0.1390 0.2428 0.063 Uiso 1 1 calc R . .
H29B H 0.1680 0.1764 0.2121 0.063 Uiso 1 1 calc R . .
H29C H 0.1387 0.2035 0.2794 0.063 Uiso 1 1 calc R . .
C31 C -0.01273(14) 0.19615(13) 0.48061(12) 0.0240(5) Uani 1 1 d . . .
C32 C -0.03163(15) 0.26199(13) 0.45659(12) 0.0291(6) Uani 1 1 d . . .
C33 C -0.05370(17) 0.31152(14) 0.49994(14) 0.0362(7) Uani 1 1 d . . .
H33 H -0.0652 0.3563 0.4838 0.043 Uiso 1 1 calc . . .
C34 C -0.05956(18) 0.29803(15) 0.56572(14) 0.0388(7) Uani 1 1 d . . .
C35 C -0.04233(17) 0.23229(15) 0.58779(13) 0.0363(7) Uani 1 1 d . . .
H35 H -0.0474 0.2217 0.6325 0.044 Uiso 1 1 calc . . .
C36 C -0.01789(15) 0.18120(14) 0.54718(12) 0.0294(6) Uani 1 1 d . . .
C37 C -0.03098(19) 0.27852(16) 0.38510(13) 0.0412(7) Uani 1 1 d . . .
H37A H -0.0362 0.3281 0.3787 0.049 Uiso 1 1 calc R . .
H37B H -0.0746 0.2552 0.3600 0.049 Uiso 1 1 calc R . .
H37C H 0.0183 0.2631 0.3697 0.049 Uiso 1 1 calc R . .
C38 C -0.0850(2) 0.35278(17) 0.61104(17) 0.0614(10) Uani 1 1 d . . .
H38A H -0.0878 0.3968 0.5881 0.074 Uiso 1 1 calc R . .
H38B H -0.0473 0.3558 0.6500 0.074 Uiso 1 1 calc R . .
H38C H -0.1365 0.3412 0.6245 0.074 Uiso 1 1 calc R . .
C39 C 0.00197(18) 0.11072(15) 0.57389(14) 0.0411(7) Uani 1 1 d . . .
H39A H -0.0310 0.0767 0.5494 0.049 Uiso 1 1 calc R . .
H39B H -0.0071 0.1089 0.6205 0.049 Uiso 1 1 calc R . .
H39C H 0.0569 0.1008 0.5692 0.049 Uiso 1 1 calc R . .
C41 C 0.22700(18) 0.02302(15) 0.62771(17) 0.0476(8) Uani 1 1 d . . .
H41A H 0.2097 0.0099 0.6703 0.057 Uiso 1 1 calc R . .
H41B H 0.2597 -0.0133 0.6120 0.057 Uiso 1 1 calc R . .
H41C H 0.1814 0.0300 0.5959 0.057 Uiso 1 1 calc R . .
C42 C 0.33589(16) 0.11339(14) 0.56112(14) 0.0351(6) Uani 1 1 d . . .
H42A H 0.2973 0.1160 0.5227 0.042 Uiso 1 1 calc R . .
H42B H 0.3698 0.0737 0.5568 0.042 Uiso 1 1 calc R . .
H42C H 0.3675 0.1552 0.5639 0.042 Uiso 1 1 calc R . .
C43 C 0.36235(19) 0.0910(2) 0.70689(16) 0.0593(10) Uani 1 1 d . . .
H43A H 0.3903 0.1340 0.7165 0.071 Uiso 1 1 calc R . .
H43B H 0.3991 0.0560 0.6946 0.071 Uiso 1 1 calc R . .
H43C H 0.3382 0.0759 0.7459 0.071 Uiso 1 1 calc R . .
C44 C 0.1380(2) 0.10704(18) 0.75566(16) 0.0610(10) Uani 1 1 d . . .
H44A H 0.0948 0.0957 0.7227 0.073 Uiso 1 1 calc R . .
H44B H 0.1175 0.1164 0.7979 0.073 Uiso 1 1 calc R . .
H44C H 0.1744 0.0684 0.7606 0.073 Uiso 1 1 calc R . .
C45 C 0.1183(2) 0.25705(17) 0.72406(15) 0.0531(9) Uani 1 1 d . . .
H45A H 0.1457 0.3002 0.7179 0.064 Uiso 1 1 calc R . .
H45B H 0.0930 0.2591 0.7650 0.064 Uiso 1 1 calc R . .
H45C H 0.0788 0.2497 0.6870 0.064 Uiso 1 1 calc R . .
C46 C 0.2654(2) 0.2061(2) 0.79781(15) 0.0668(11) Uani 1 1 d . . .
H46A H 0.2956 0.1650 0.8109 0.080 Uiso 1 1 calc R . .
H46B H 0.2395 0.2231 0.8353 0.080 Uiso 1 1 calc R . .
H46C H 0.3004 0.2414 0.7834 0.080 Uiso 1 1 calc R . .
C51 C 0.41691(15) 0.35666(13) 0.56933(12) 0.0282(6) Uani 1 1 d . . .
C52 C 0.49327(16) 0.33420(15) 0.56524(12) 0.0334(6) Uani 1 1 d . . .
C53 C 0.55450(17) 0.37446(17) 0.59371(15) 0.0459(8) Uani 1 1 d . . .
H53 H 0.6068 0.3598 0.5917 0.055 Uiso 1 1 calc . . .
C54 C 0.5401(2) 0.43456(19) 0.62435(17) 0.0585(10) Uani 1 1 d . . .
H54 H 0.5824 0.4616 0.6428 0.070 Uiso 1 1 calc . . .
C55 C 0.4646(2) 0.45638(17) 0.62879(16) 0.0516(9) Uani 1 1 d . . .
H55 H 0.4555 0.4981 0.6507 0.062 Uiso 1 1 calc . . .
C56 C 0.40136(17) 0.41761(14) 0.60128(13) 0.0347(7) Uani 1 1 d . . .
C57 C 0.34940(14) 0.31457(12) 0.53900(12) 0.0235(5) Uani 1 1 d . . .
C61 C 0.51106(15) 0.26765(15) 0.53391(14) 0.0342(7) Uani 1 1 d . . .
C62 C 0.52109(17) 0.20883(17) 0.57312(16) 0.0449(8) Uani 1 1 d . . .
C63 C 0.54006(19) 0.14751(17) 0.5432(2) 0.0574(10) Uani 1 1 d . . .
H63 H 0.5474 0.1075 0.5694 0.069 Uiso 1 1 calc . . .
C64 C 0.54847(19) 0.14328(19) 0.4770(2) 0.0602(10) Uani 1 1 d . . .
C65 C 0.53939(18) 0.20169(19) 0.43960(17) 0.0522(9) Uani 1 1 d . . .
H65 H 0.5455 0.1993 0.3940 0.063 Uiso 1 1 calc . . .
C66 C 0.52138(16) 0.26432(15) 0.46702(14) 0.0376(7) Uani 1 1 d . . .
C67 C 0.5113(2) 0.2119(2) 0.64520(16) 0.0618(10) Uani 1 1 d . . .
H67A H 0.4588 0.2284 0.6515 0.074 Uiso 1 1 calc R . .
H67B H 0.5501 0.2431 0.6669 0.074 Uiso 1 1 calc R . .
H67C H 0.5185 0.1661 0.6643 0.074 Uiso 1 1 calc R . .
C68 C 0.5676(3) 0.0751(2) 0.4465(3) 0.0938(16) Uani 1 1 d . . .
H68A H 0.5930 0.0833 0.4063 0.113 Uiso 1 1 calc R . .
H68B H 0.5195 0.0491 0.4359 0.113 Uiso 1 1 calc R . .
H68C H 0.6028 0.0491 0.4777 0.113 Uiso 1 1 calc R . .
C69 C 0.51537(19) 0.32828(16) 0.42524(14) 0.0465(8) Uani 1 1 d . . .
H69A H 0.4655 0.3510 0.4299 0.056 Uiso 1 1 calc R . .
H69B H 0.5185 0.3160 0.3791 0.056 Uiso 1 1 calc R . .
H69C H 0.5583 0.3593 0.4397 0.056 Uiso 1 1 calc R . .
C71 C 0.31973(17) 0.44076(14) 0.60610(13) 0.0349(7) Uani 1 1 d . . .
C72 C 0.2826(2) 0.48341(14) 0.55747(14) 0.0417(7) Uani 1 1 d . . .
C73 C 0.2057(2) 0.50294(16) 0.56140(17) 0.0513(9) Uani 1 1 d . . .
H73 H 0.1812 0.5320 0.5284 0.062 Uiso 1 1 calc . . .
C74 C 0.1638(2) 0.48144(16) 0.61188(18) 0.0527(9) Uani 1 1 d . . .
C75 C 0.2013(2) 0.44065(16) 0.65998(16) 0.0481(8) Uani 1 1 d . . .
H75 H 0.1733 0.4259 0.6953 0.058 Uiso 1 1 calc . . .
C76 C 0.27904(19) 0.42005(15) 0.65891(14) 0.0406(7) Uani 1 1 d . . .
C77 C 0.3254(2) 0.50705(17) 0.50072(16) 0.0571(9) Uani 1 1 d . . .
H77A H 0.3399 0.4673 0.4753 0.069 Uiso 1 1 calc R . .
H77B H 0.3726 0.5318 0.5175 0.069 Uiso 1 1 calc R . .
H77C H 0.2916 0.5374 0.4725 0.069 Uiso 1 1 calc R . .
C78 C 0.0794(2) 0.5018(2) 0.6144(2) 0.0820(13) Uani 1 1 d . . .
H78A H 0.0590 0.4804 0.6526 0.098 Uiso 1 1 calc R . .
H78B H 0.0488 0.4865 0.5742 0.098 Uiso 1 1 calc R . .
H78C H 0.0757 0.5516 0.6180 0.098 Uiso 1 1 calc R . .
C79 C 0.3183(2) 0.37667(17) 0.71320(15) 0.0533(9) Uani 1 1 d . . .
H79A H 0.2836 0.3715 0.7482 0.064 Uiso 1 1 calc R . .
H79B H 0.3669 0.3987 0.7310 0.064 Uiso 1 1 calc R . .
H79C H 0.3300 0.3315 0.6958 0.064 Uiso 1 1 calc R . .
C81 C 0.2629(2) 0.3507(2) 0.18655(14) 0.0593(10) Uani 1 1 d . . .
H81A H 0.2276 0.3115 0.1798 0.071 Uiso 1 1 calc R . .
H81B H 0.2974 0.3523 0.1511 0.071 Uiso 1 1 calc R . .
H81C H 0.2324 0.3930 0.1864 0.071 Uiso 1 1 calc R . .
C82 C 0.3896(2) 0.41682(17) 0.27557(17) 0.0563(9) Uani 1 1 d . . .
H82A H 0.3594 0.4590 0.2678 0.068 Uiso 1 1 calc R . .
H82B H 0.4280 0.4133 0.2433 0.068 Uiso 1 1 calc R . .
H82C H 0.4166 0.4177 0.3200 0.068 Uiso 1 1 calc R . .
C83 C 0.38808(19) 0.26580(16) 0.25999(15) 0.0484(8) Uani 1 1 d . . .
H83A H 0.4236 0.2616 0.3002 0.058 Uiso 1 1 calc R . .
H83B H 0.4184 0.2720 0.2222 0.058 Uiso 1 1 calc R . .
H83C H 0.3564 0.2242 0.2539 0.058 Uiso 1 1 calc R . .
C84 C 0.10410(18) 0.36877(19) 0.28254(14) 0.0543(9) Uani 1 1 d . . .
H84A H 0.1173 0.3785 0.2379 0.065 Uiso 1 1 calc R . .
H84B H 0.0599 0.3973 0.2924 0.065 Uiso 1 1 calc R . .
H84C H 0.0900 0.3204 0.2859 0.065 Uiso 1 1 calc R . .
C85 C 0.15579(17) 0.38677(15) 0.42645(13) 0.0366(7) Uani 1 1 d . . .
H85A H 0.1322 0.3423 0.4343 0.044 Uiso 1 1 calc R . .
H85B H 0.1170 0.4230 0.4299 0.044 Uiso 1 1 calc R . .
H85C H 0.2002 0.3945 0.4592 0.044 Uiso 1 1 calc R . .
C86 C 0.2183(2) 0.47880(16) 0.32702(16) 0.0541(9) Uani 1 1 d . . .
H86A H 0.2643 0.4909 0.3566 0.065 Uiso 1 1 calc R . .
H86B H 0.1750 0.5093 0.3351 0.065 Uiso 1 1 calc R . .
H86C H 0.2302 0.4837 0.2813 0.065 Uiso 1 1 calc R . .
C91 C 0.2514(2) 0.2189(2) -0.00429(18) 0.0729(12) Uani 1 1 d . . .
H91A H 0.2930 0.1966 -0.0270 0.087 Uiso 1 1 calc R . .
H91B H 0.2011 0.2105 -0.0307 0.087 Uiso 1 1 calc R . .

loop_
_atom_site_aniso_label
_atom_site_aniso_U_11
_atom_site_aniso_U_22
_atom_site_aniso_U_33
_atom_site_aniso_U_23
_atom_site_aniso_U_13
_atom_site_aniso_U_12
Sn1 0.02939(10) 0.02604(9) 0.02061(8) 0.00036(8) 0.00498(7) -0.00220(8)
Sn2 0.02570(10) 0.02641(10) 0.02328(9) -0.00049(8) 0.00408(7) -0.00462(8)
Cl91 0.0560(6) 0.0776(7) 0.0963(8) 0.0191(6) 0.0076(5) -0.0096(5)
Cl92 0.0635(7) 0.0891(8) 0.1016(8) 0.0267(7) 0.0185(6) -0.0127(6)
Si41 0.0288(4) 0.0338(4) 0.0427(4) 0.0113(4) 0.0041(3) -0.0020(3)
Si42 0.0537(6) 0.0435(5) 0.0234(4) 0.0033(4) 0.0090(3) -0.0125(4)
Si81 0.0401(5) 0.0375(5) 0.0268(4) 0.0006(3) 0.0091(3) -0.0107(4)
Si82 0.0380(5) 0.0369(5) 0.0281(4) 0.0032(3) 0.0018(3) 0.0018(4)
O11 0.0294(10) 0.0296(10) 0.0235(9) -0.0016(8) -0.0007(7) -0.0025(8)
O12 0.0267(10) 0.0275(9) 0.0314(9) 0.0012(8) 0.0044(8) -0.0095(8)
O51 0.0321(11) 0.0292(10) 0.0319(10) 0.0026(8) 0.0015(8) -0.0112(8)
O52 0.0362(11) 0.0303(10) 0.0249(9) -0.0014(8) -0.0023(8) -0.0072(8)
N41 0.0303(13) 0.0327(13) 0.0240(10) 0.0065(10) 0.0027(9) -0.0041(10)
N81 0.0316(13) 0.0306(12) 0.0214(10) 0.0022(9) 0.0030(9) -0.0058(10)
C11 0.0204(13) 0.0193(12) 0.0231(12) 0.0029(10) 0.0002(9) -0.0027(10)
C12 0.0244(14) 0.0210(13) 0.0253(12) 0.0001(10) 0.0017(10) -0.0017(10)
C13 0.0300(15) 0.0238(14) 0.0330(14) -0.0066(11) 0.0015(11) -0.0009(11)
C14 0.0251(15) 0.0240(14) 0.0447(16) -0.0047(12) -0.0041(12) -0.0062(11)
C15 0.0182(13) 0.0284(14) 0.0408(15) 0.0019(12) 0.0057(11) -0.0018(11)
C16 0.0205(13) 0.0234(13) 0.0249(12) 0.0040(11) 0.0022(10) 0.0013(10)
C17 0.0207(13) 0.0220(13) 0.0249(12) -0.0044(11) 0.0055(10) 0.0017(10)
C21 0.0255(15) 0.0326(15) 0.0317(14) -0.0141(12) 0.0058(11) -0.0036(12)
C22 0.0274(16) 0.0335(16) 0.0540(18) -0.0128(14) 0.0069(13) -0.0027(13)
C23 0.0285(18) 0.048(2) 0.093(3) -0.028(2) 0.0062(18) 0.0039(15)
C24 0.041(2) 0.057(2) 0.090(3) -0.046(2) 0.035(2) -0.0184(18)
C25 0.055(2) 0.062(2) 0.0517(19) -0.0319(18) 0.0304(17) -0.0327(19)
C26 0.0436(18) 0.0387(17) 0.0306(14) -0.0170(13) 0.0114(13) -0.0198(14)
C27 0.043(2) 0.0400(18) 0.070(2) 0.0083(17) -0.0075(16) 0.0075(15)
C28 0.051(3) 0.095(3) 0.162(5) -0.068(3) 0.058(3) -0.028(2)
C29 0.071(2) 0.057(2) 0.0304(15) 0.0036(15) 0.0034(15) -0.0261(19)
C31 0.0179(13) 0.0262(14) 0.0287(13) -0.0002(11) 0.0058(10) -0.0002(10)
C32 0.0266(14) 0.0301(15) 0.0307(13) 0.0026(11) 0.0041(11) 0.0015(11)
C33 0.0404(18) 0.0275(15) 0.0412(16) 0.0005(13) 0.0068(13) 0.0053(13)
C34 0.0430(18) 0.0357(17) 0.0393(16) -0.0068(14) 0.0130(13) 0.0027(14)
C35 0.0377(17) 0.0449(18) 0.0283(14) -0.0003(13) 0.0138(12) -0.0005(13)
C36 0.0231(14) 0.0334(15) 0.0329(14) 0.0049(12) 0.0082(11) -0.0005(12)
C37 0.052(2) 0.0362(16) 0.0352(15) 0.0056(14) 0.0041(14) 0.0087(15)
C38 0.081(3) 0.049(2) 0.057(2) -0.0126(18) 0.0273(19) 0.008(2)
C39 0.0458(19) 0.0401(17) 0.0397(16) 0.0115(14) 0.0157(14) 0.0057(15)
C41 0.042(2) 0.0323(17) 0.072(2) 0.0061(16) 0.0202(16) -0.0025(14)
C42 0.0271(15) 0.0296(15) 0.0498(17) 0.0025(13) 0.0101(12) -0.0009(12)
C43 0.041(2) 0.077(3) 0.059(2) 0.031(2) -0.0007(16) 0.0069(18)
C44 0.082(3) 0.060(2) 0.0461(19) 0.0026(17) 0.0321(18) -0.020(2)
C45 0.065(2) 0.061(2) 0.0372(16) -0.0049(16) 0.0271(15) -0.0032(19)
C46 0.094(3) 0.072(3) 0.0318(17) 0.0023(18) -0.0086(18) -0.011(2)
C51 0.0328(16) 0.0294(14) 0.0223(12) 0.0001(11) 0.0020(11) -0.0123(12)
C52 0.0304(16) 0.0416(17) 0.0279(13) -0.0015(13) 0.0007(11) -0.0104(13)
C53 0.0300(17) 0.061(2) 0.0469(17) -0.0111(16) 0.0035(13) -0.0156(15)
C54 0.048(2) 0.069(2) 0.058(2) -0.0265(19) 0.0009(17) -0.0309(19)
C55 0.054(2) 0.049(2) 0.0535(19) -0.0236(16) 0.0113(16) -0.0225(17)
C56 0.0394(18) 0.0349(16) 0.0302(14) -0.0067(13) 0.0055(12) -0.0125(13)
C57 0.0257(14) 0.0187(12) 0.0264(13) -0.0032(11) 0.0040(10) -0.0024(11)
C61 0.0188(14) 0.0370(16) 0.0464(16) -0.0008(13) 0.0008(12) -0.0050(11)
C62 0.0217(16) 0.050(2) 0.063(2) 0.0119(17) 0.0016(14) -0.0040(14)
C63 0.0287(18) 0.0397(19) 0.104(3) 0.014(2) 0.0056(19) 0.0045(15)
C64 0.034(2) 0.046(2) 0.101(3) -0.016(2) 0.0070(19) 0.0027(16)
C65 0.0314(18) 0.063(2) 0.063(2) -0.0193(19) 0.0074(15) 0.0028(16)
C66 0.0230(15) 0.0458(19) 0.0443(16) -0.0069(14) 0.0052(12) -0.0052(13)
C67 0.047(2) 0.076(3) 0.061(2) 0.028(2) -0.0014(17) -0.0058(19)
C68 0.076(3) 0.053(3) 0.152(5) -0.030(3) 0.012(3) 0.011(2)
C69 0.045(2) 0.056(2) 0.0399(16) -0.0052(16) 0.0098(14) -0.0045(16)
C71 0.0459(19) 0.0241(14) 0.0359(15) -0.0132(12) 0.0104(13) -0.0113(13)
C72 0.056(2) 0.0263(15) 0.0429(17) -0.0116(14) 0.0061(15) -0.0099(15)
C73 0.063(2) 0.0278(17) 0.062(2) -0.0111(16) -0.0017(18) 0.0011(16)
C74 0.059(2) 0.0310(17) 0.069(2) -0.0185(17) 0.0071(19) 0.0000(16)
C75 0.057(2) 0.0346(17) 0.056(2) -0.0213(16) 0.0261(17) -0.0131(16)
C76 0.054(2) 0.0290(16) 0.0396(16) -0.0105(13) 0.0078(14) -0.0100(14)
C77 0.080(3) 0.042(2) 0.0492(19) 0.0047(16) 0.0083(18) -0.0112(18)
C78 0.065(3) 0.066(3) 0.117(4) -0.018(3) 0.017(2) 0.011(2)
C79 0.071(3) 0.051(2) 0.0401(17) -0.0088(16) 0.0167(16) -0.0082(18)
C81 0.070(3) 0.080(3) 0.0287(15) 0.0018(17) 0.0095(15) -0.003(2)
C82 0.058(2) 0.047(2) 0.067(2) 0.0018(17) 0.0213(18) -0.0170(17)
C83 0.051(2) 0.051(2) 0.0471(18) -0.0035(15) 0.0230(15) -0.0090(16)
C84 0.041(2) 0.081(3) 0.0401(17) 0.0077(18) -0.0027(14) 0.0046(18)
C85 0.0386(17) 0.0359(16) 0.0362(15) -0.0017(13) 0.0084(12) 0.0052(13)
C86 0.074(3) 0.0405(19) 0.0495(19) 0.0149(16) 0.0132(17) 0.0069(18)
C91 0.069(3) 0.074(3) 0.073(3) -0.010(2) -0.007(2) 0.009(2)

loop_
_atom_type_symbol
_atom_type_description
_atom_type_scat_dispersion_real
_atom_type_scat_dispersion_imag
_atom_type_scat_source
C C 0.0033 0.0016 'International Tables Vol C Tables 4.2.6.8 and 6.1.1.4'
H H 0.0000 0.0000 'International Tables Vol C Tables 4.2.6.8 and 6.1.1.4'
Cl Cl 0.1484 0.1585 'International Tables Vol C Tables 4.2.6.8 and 6.1.1.4'
N N 0.0061 0.0033 'International Tables Vol C Tables 4.2.6.8 and 6.1.1.4'
O O 0.0106 0.0060 'International Tables Vol C Tables 4.2.6.8 and 6.1.1.4'
Si Si 0.0817 0.0704 'International Tables Vol C Tables 4.2.6.8 and 6.1.1.4'
Sn Sn -0.6537 1.4246 'International Tables Vol C Tables 4.2.6.8 and 6.1.1.4'

loop_
_geom_angle_atom_site_label_1
_geom_angle_atom_site_label_2
_geom_angle_atom_site_label_3
_geom_angle
_geom_angle_site_symmetry_1
_geom_angle_site_symmetry_3
_geom_angle_publ_flag
N41 Sn1 O11 90.63(7) . . ?
N41 Sn1 O51 89.79(8) . . ?
O11 Sn1 O51 100.44(7) . . ?
N81 Sn2 O12 91.90(7) . . ?
N81 Sn2 O52 90.42(7) . . ?
O12 Sn2 O52 99.91(6) . . ?
N41 Si41 C42 114.11(12) . . ?
N41 Si41 C41 111.76(12) . . ?
C42 Si41 C41 106.34(14) . . ?
N41 Si41 C43 110.66(14) . . ?
C42 Si41 C43 106.57(14) . . ?
C41 Si41 C43 106.98(16) . . ?
N41 Si42 C44 112.90(13) . . ?
N41 Si42 C46 114.86(15) . . ?
C44 Si42 C46 106.00(17) . . ?
N41 Si42 C45 109.72(12) . . ?
C44 Si42 C45 107.05(17) . . ?
C46 Si42 C45 105.78(17) . . ?
N81 Si81 C81 113.31(13) . . ?
N81 Si81 C82 113.33(13) . . ?
C81 Si81 C82 106.86(16) . . ?
N81 Si81 C83 110.94(12) . . ?
C81 Si81 C83 106.93(16) . . ?
C82 Si81 C83 104.92(15) . . ?
N81 Si82 C84 111.41(14) . . ?
N81 Si82 C85 113.84(11) . . ?
C84 Si82 C85 107.56(14) . . ?
N81 Si82 C86 111.23(14) . . ?
C84 Si82 C86 106.40(16) . . ?
C85 Si82 C86 105.98(14) . . ?
C17 O11 Sn1 127.85(16) . . ?
C17 O12 Sn2 129.60(16) . . ?
C57 O51 Sn1 130.04(17) . . ?
C57 O52 Sn2 130.96(16) . . ?
Si42 N41 Si41 121.48(12) . . ?
Si42 N41 Sn1 114.58(12) . . ?
Si41 N41 Sn1 123.94(11) . . ?
Si81 N81 Si82 120.14(12) . . ?
Si81 N81 Sn2 115.14(12) . . ?
Si82 N81 Sn2 124.72(11) . . ?
C12 C11 C16 121.1(2) . . ?
C12 C11 C17 119.4(2) . . ?
C16 C11 C17 119.5(2) . . ?
C13 C12 C11 118.7(2) . . ?
C13 C12 C21 119.5(2) . . ?
C11 C12 C21 121.8(2) . . ?
C14 C13 C12 121.0(2) . . ?
C14 C13 H13 119.5 . . ?
C12 C13 H13 119.5 . . ?
C13 C14 C15 120.0(2) . . ?
C13 C14 H14 120.0 . . ?
C15 C14 H14 120.0 . . ?
C14 C15 C16 120.7(2) . . ?
C14 C15 H15 119.6 . . ?
C16 C15 H15 119.6 . . ?
C15 C16 C11 118.4(2) . . ?
C15 C16 C31 119.3(2) . . ?
C11 C16 C31 122.2(2) . . ?
O12 C17 O11 124.6(2) . . ?
O12 C17 C11 118.2(2) . . ?
O11 C17 C11 117.2(2) . . ?
C22 C21 C26 120.4(3) . . ?
C22 C21 C12 119.4(2) . . ?
C26 C21 C12 120.1(2) . . ?
C21 C22 C23 117.6(3) . . ?
C21 C22 C27 121.3(3) . . ?
C23 C22 C27 121.0(3) . . ?
C24 C23 C22 122.5(3) . . ?
C24 C23 H23 118.7 . . ?
C22 C23 H23 118.7 . . ?
C25 C24 C23 118.3(3) . . ?
C25 C24 C28 120.8(4) . . ?
C23 C24 C28 120.9(4) . . ?
C24 C25 C26 122.2(3) . . ?
C24 C25 H25 118.9 . . ?
C26 C25 H25 118.9 . . ?
C25 C26 C21 118.7(3) . . ?
C25 C26 C29 120.4(3) . . ?
C21 C26 C29 120.9(3) . . ?
C22 C27 H27A 109.5 . . ?
C22 C27 H27B 109.5 . . ?
H27A C27 H27B 109.5 . . ?
C22 C27 H27C 109.5 . . ?
H27A C27 H27C 109.5 . . ?
H27B C27 H27C 109.5 . . ?
C24 C28 H28A 109.5 . . ?
C24 C28 H28B 109.5 . . ?
H28A C28 H28B 109.5 . . ?
C24 C28 H28C 109.5 . . ?
H28A C28 H28C 109.5 . . ?
H28B C28 H28C 109.5 . . ?
C26 C29 H29A 109.5 . . ?
C26 C29 H29B 109.5 . . ?
H29A C29 H29B 109.5 . . ?
C26 C29 H29C 109.5 . . ?
H29A C29 H29C 109.5 . . ?
H29B C29 H29C 109.5 . . ?
C36 C31 C32 119.7(2) . . ?
C36 C31 C16 120.9(2) . . ?
C32 C31 C16 119.3(2) . . ?
C33 C32 C31 118.9(2) . . ?
C33 C32 C37 120.0(2) . . ?
C31 C32 C37 121.0(2) . . ?
C34 C33 C32 122.5(3) . . ?
C34 C33 H33 118.8 . . ?
C32 C33 H33 118.8 . . ?
C33 C34 C35 117.4(3) . . ?
C33 C34 C38 121.0(3) . . ?
C35 C34 C38 121.6(3) . . ?
C34 C35 C36 122.7(2) . . ?
C34 C35 H35 118.7 . . ?
C36 C35 H35 118.7 . . ?
C35 C36 C31 118.7(2) . . ?
C35 C36 C39 120.7(2) . . ?
C31 C36 C39 120.5(2) . . ?
C32 C37 H37A 109.5 . . ?
C32 C37 H37B 109.5 . . ?
H37A C37 H37B 109.5 . . ?
C32 C37 H37C 109.5 . . ?
H37A C37 H37C 109.5 . . ?
H37B C37 H37C 109.5 . . ?
C34 C38 H38A 109.5 . . ?
C34 C38 H38B 109.5 . . ?
H38A C38 H38B 109.5 . . ?
C34 C38 H38C 109.5 . . ?
H38A C38 H38C 109.5 . . ?
H38B C38 H38C 109.5 . . ?
C36 C39 H39A 109.5 . . ?
C36 C39 H39B 109.5 . . ?
H39A C39 H39B 109.5 . . ?
C36 C39 H39C 109.5 . . ?
H39A C39 H39C 109.5 . . ?
H39B C39 H39C 109.5 . . ?
Si41 C41 H41A 109.5 . . ?
Si41 C41 H41B 109.5 . . ?
H41A C41 H41B 109.5 . . ?
Si41 C41 H41C 109.5 . . ?
H41A C41 H41C 109.5 . . ?
H41B C41 H41C 109.5 . . ?
Si41 C42 H42A 109.5 . . ?
Si41 C42 H42B 109.5 . . ?
H42A C42 H42B 109.5 . . ?
Si41 C42 H42C 109.5 . . ?
H42A C42 H42C 109.5 . . ?
H42B C42 H42C 109.5 . . ?
Si41 C43 H43A 109.5 . . ?
Si41 C43 H43B 109.5 . . ?
H43A C43 H43B 109.5 . . ?
Si41 C43 H43C 109.5 . . ?
H43A C43 H43C 109.5 . . ?
H43B C43 H43C 109.5 . . ?
Si42 C44 H44A 109.5 . . ?
Si42 C44 H44B 109.5 . . ?
H44A C44 H44B 109.5 . . ?
Si42 C44 H44C 109.5 . . ?
H44A C44 H44C 109.5 . . ?
H44B C44 H44C 109.5 . . ?
Si42 C45 H45A 109.5 . . ?
Si42 C45 H45B 109.5 . . ?
H45A C45 H45B 109.5 . . ?
Si42 C45 H45C 109.5 . . ?
H45A C45 H45C 109.5 . . ?
H45B C45 H45C 109.5 . . ?
Si42 C46 H46A 109.5 . . ?
Si42 C46 H46B 109.5 . . ?
H46A C46 H46B 109.5 . . ?
Si42 C46 H46C 109.5 . . ?
H46A C46 H46C 109.5 . . ?
H46B C46 H46C 109.5 . . ?
C56 C51 C52 121.3(2) . . ?
C56 C51 C57 118.9(2) . . ?
C52 C51 C57 119.8(2) . . ?
C51 C52 C53 118.4(3) . . ?
C51 C52 C61 122.1(2) . . ?
C53 C52 C61 119.4(3) . . ?
C54 C53 C52 120.8(3) . . ?
C54 C53 H53 119.6 . . ?
C52 C53 H53 119.6 . . ?
C53 C54 C55 120.7(3) . . ?
C53 C54 H54 119.7 . . ?
C55 C54 H54 119.7 . . ?
C54 C55 C56 120.6(3) . . ?
C54 C55 H55 119.7 . . ?
C56 C55 H55 119.7 . . ?
C51 C56 C55 118.2(3) . . ?
C51 C56 C71 121.0(2) . . ?
C55 C56 C71 120.8(3) . . ?
O51 C57 O52 124.6(2) . . ?
O51 C57 C51 117.7(2) . . ?
O52 C57 C51 117.6(2) . . ?
C66 C61 C62 120.1(3) . . ?
C66 C61 C52 120.7(3) . . ?
C62 C61 C52 119.2(3) . . ?
C63 C62 C61 118.3(3) . . ?
C63 C62 C67 121.1(3) . . ?
C61 C62 C67 120.6(3) . . ?
C64 C63 C62 122.1(3) . . ?
C64 C63 H63 118.9 . . ?
C62 C63 H63 118.9 . . ?
C65 C64 C63 118.7(3) . . ?
C65 C64 C68 121.1(4) . . ?
C63 C64 C68 120.2(4) . . ?
C64 C65 C66 121.6(3) . . ?
C64 C65 H65 119.2 . . ?
C66 C65 H65 119.2 . . ?
C65 C66 C61 119.2(3) . . ?
C65 C66 C69 120.3(3) . . ?
C61 C66 C69 120.4(3) . . ?
C62 C67 H67A 109.5 . . ?
C62 C67 H67B 109.5 . . ?
H67A C67 H67B 109.5 . . ?
C62 C67 H67C 109.5 . . ?
H67A C67 H67C 109.5 . . ?
H67B C67 H67C 109.5 . . ?
C64 C68 H68A 109.5 . . ?
C64 C68 H68B 109.5 . . ?
H68A C68 H68B 109.5 . . ?
C64 C68 H68C 109.5 . . ?
H68A C68 H68C 109.5 . . ?
H68B C68 H68C 109.5 . . ?
C66 C69 H69A 109.5 . . ?
C66 C69 H69B 109.5 . . ?
H69A C69 H69B 109.5 . . ?
C66 C69 H69C 109.5 . . ?
H69A C69 H69C 109.5 . . ?
H69B C69 H69C 109.5 . . ?
C76 C71 C72 119.3(3) . . ?
C76 C71 C56 120.5(3) . . ?
C72 C71 C56 120.2(3) . . ?
C73 C72 C71 119.7(3) . . ?
C73 C72 C77 120.0(3) . . ?
C71 C72 C77 120.3(3) . . ?
C74 C73 C72 122.0(3) . . ?
C74 C73 H73 119.0 . . ?
C72 C73 H73 119.0 . . ?
C75 C74 C73 117.8(3) . . ?
C75 C74 C78 121.0(4) . . ?
C73 C74 C78 121.2(4) . . ?
C74 C75 C76 122.6(3) . . ?
C74 C75 H75 118.7 . . ?
C76 C75 H75 118.7 . . ?
C75 C76 C71 118.6(3) . . ?
C75 C76 C79 120.9(3) . . ?
C71 C76 C79 120.5(3) . . ?
C72 C77 H77A 109.5 . . ?
C72 C77 H77B 109.5 . . ?
H77A C77 H77B 109.5 . . ?
C72 C77 H77C 109.5 . . ?
H77A C77 H77C 109.5 . . ?
H77B C77 H77C 109.5 . . ?
C74 C78 H78A 109.5 . . ?
C74 C78 H78B 109.5 . . ?
H78A C78 H78B 109.5 . . ?
C74 C78 H78C 109.5 . . ?
H78A C78 H78C 109.5 . . ?
H78B C78 H78C 109.5 . . ?
C76 C79 H79A 109.5 . . ?
C76 C79 H79B 109.5 . . ?
H79A C79 H79B 109.5 . . ?
C76 C79 H79C 109.5 . . ?
H79A C79 H79C 109.5 . . ?
H79B C79 H79C 109.5 . . ?
Si81 C81 H81A 109.5 . . ?
Si81 C81 H81B 109.5 . . ?
H81A C81 H81B 109.5 . . ?
Si81 C81 H81C 109.5 . . ?
H81A C81 H81C 109.5 . . ?
H81B C81 H81C 109.5 . . ?
Si81 C82 H82A 109.5 . . ?
Si81 C82 H82B 109.5 . . ?
H82A C82 H82B 109.5 . . ?
Si81 C82 H82C 109.5 . . ?
H82A C82 H82C 109.5 . . ?
H82B C82 H82C 109.5 . . ?
Si81 C83 H83A 109.5 . . ?
Si81 C83 H83B 109.5 . . ?
H83A C83 H83B 109.5 . . ?
Si81 C83 H83C 109.5 . . ?
H83A C83 H83C 109.5 . . ?
H83B C83 H83C 109.5 . . ?
Si82 C84 H84A 109.5 . . ?
Si82 C84 H84B 109.5 . . ?
H84A C84 H84B 109.5 . . ?
Si82 C84 H84C 109.5 . . ?
H84A C84 H84C 109.5 . . ?
H84B C84 H84C 109.5 . . ?
Si82 C85 H85A 109.5 . . ?
Si82 C85 H85B 109.5 . . ?
H85A C85 H85B 109.5 . . ?
Si82 C85 H85C 109.5 . . ?
H85A C85 H85C 109.5 . . ?
H85B C85 H85C 109.5 . . ?
Si82 C86 H86A 109.5 . . ?
Si82 C86 H86B 109.5 . . ?
H86A C86 H86B 109.5 . . ?
Si82 C86 H86C 109.5 . . ?
H86A C86 H86C 109.5 . . ?
H86B C86 H86C 109.5 . . ?
Cl91 C91 Cl92 112.3(2) . . ?
Cl91 C91 H91A 109.2 . . ?
Cl92 C91 H91A 109.2 . . ?
Cl91 C91 H91B 109.2 . . ?
Cl92 C91 H91B 109.2 . . ?
H91A C91 H91B 107.9 . . ?

loop_
_geom_bond_atom_site_label_1
_geom_bond_atom_site_label_2
_geom_bond_distance
_geom_bond_site_symmetry_2
_geom_bond_publ_flag
Sn1 N41 2.090(2) . ?
Sn1 O11 2.2175(16) . ?
Sn1 O51 2.2194(18) . ?
Sn2 N81 2.087(2) . ?
Sn2 O12 2.2222(17) . ?
Sn2 O52 2.2407(16) . ?
Cl91 C91 1.745(4) . ?
Cl92 C91 1.757(4) . ?
Si41 N41 1.738(2) . ?
Si41 C42 1.869(3) . ?
Si41 C41 1.875(3) . ?
Si41 C43 1.879(3) . ?
Si42 N41 1.733(2) . ?
Si42 C44 1.871(3) . ?
Si42 C46 1.875(3) . ?
Si42 C45 1.879(3) . ?
Si81 N81 1.735(2) . ?
Si81 C81 1.866(3) . ?
Si81 C82 1.868(3) . ?
Si81 C83 1.876(3) . ?
Si82 N81 1.742(2) . ?
Si82 C84 1.866(3) . ?
Si82 C85 1.868(3) . ?
Si82 C86 1.877(3) . ?
O11 C17 1.267(3) . ?
O12 C17 1.264(3) . ?
O51 C57 1.258(3) . ?
O52 C57 1.263(3) . ?
C11 C12 1.397(3) . ?
C11 C16 1.402(3) . ?
C11 C17 1.506(3) . ?
C12 C13 1.390(3) . ?
C12 C21 1.496(4) . ?
C13 C14 1.382(4) . ?
C13 H13 0.9500 . ?
C14 C15 1.382(4) . ?
C14 H14 0.9500 . ?
C15 C16 1.399(3) . ?
C15 H15 0.9500 . ?
C16 C31 1.493(3) . ?
C21 C22 1.400(4) . ?
C21 C26 1.400(4) . ?
C22 C23 1.402(4) . ?
C22 C27 1.502(4) . ?
C23 C24 1.375(5) . ?
C23 H23 0.9500 . ?
C24 C25 1.367(5) . ?
C24 C28 1.522(5) . ?
C25 C26 1.389(4) . ?
C25 H25 0.9500 . ?
C26 C29 1.506(4) . ?
C27 H27A 0.9800 . ?
C27 H27B 0.9800 . ?
C27 H27C 0.9800 . ?
C28 H28A 0.9800 . ?
C28 H28B 0.9800 . ?
C28 H28C 0.9800 . ?
C29 H29A 0.9800 . ?
C29 H29B 0.9800 . ?
C29 H29C 0.9800 . ?
C31 C36 1.403(3) . ?
C31 C32 1.405(3) . ?
C32 C33 1.390(4) . ?
C32 C37 1.498(4) . ?
C33 C34 1.384(4) . ?
C33 H33 0.9500 . ?
C34 C35 1.385(4) . ?
C34 C38 1.508(4) . ?
C35 C36 1.389(4) . ?
C35 H35 0.9500 . ?
C36 C39 1.509(4) . ?
C37 H37A 0.9800 . ?
C37 H37B 0.9800 . ?
C37 H37C 0.9800 . ?
C38 H38A 0.9800 . ?
C38 H38B 0.9800 . ?
C38 H38C 0.9800 . ?
C39 H39A 0.9800 . ?
C39 H39B 0.9800 . ?
C39 H39C 0.9800 . ?
C41 H41A 0.9800 . ?
C41 H41B 0.9800 . ?
C41 H41C 0.9800 . ?
C42 H42A 0.9800 . ?
C42 H42B 0.9800 . ?
C42 H42C 0.9800 . ?
C43 H43A 0.9800 . ?
C43 H43B 0.9800 . ?
C43 H43C 0.9800 . ?
C44 H44A 0.9800 . ?
C44 H44B 0.9800 . ?
C44 H44C 0.9800 . ?
C45 H45A 0.9800 . ?
C45 H45B 0.9800 . ?
C45 H45C 0.9800 . ?
C46 H46A 0.9800 . ?
C46 H46B 0.9800 . ?
C46 H46C 0.9800 . ?
C51 C56 1.397(4) . ?
C51 C52 1.397(4) . ?
C51 C57 1.509(3) . ?
C52 C53 1.398(4) . ?
C52 C61 1.495(4) . ?
C53 C54 1.365(5) . ?
C53 H53 0.9500 . ?
C54 C55 1.379(5) . ?
C54 H54 0.9500 . ?
C55 C56 1.401(4) . ?
C55 H55 0.9500 . ?
C56 C71 1.489(4) . ?
C61 C66 1.397(4) . ?
C61 C62 1.403(4) . ?
C62 C63 1.398(5) . ?
C62 C67 1.500(4) . ?
C63 C64 1.377(5) . ?
C63 H63 0.9500 . ?
C64 C65 1.375(5) . ?
C64 C68 1.520(5) . ?
C65 C66 1.394(4) . ?
C65 H65 0.9500 . ?
C66 C69 1.512(4) . ?
C67 H67A 0.9800 . ?
C67 H67B 0.9800 . ?
C67 H67C 0.9800 . ?
C68 H68A 0.9800 . ?
C68 H68B 0.9800 . ?
C68 H68C 0.9800 . ?
C69 H69A 0.9800 . ?
C69 H69B 0.9800 . ?
C69 H69C 0.9800 . ?
C71 C76 1.402(4) . ?
C71 C72 1.404(4) . ?
C72 C73 1.388(5) . ?
C72 C77 1.505(4) . ?
C73 C74 1.380(5) . ?
C73 H73 0.9500 . ?
C74 C75 1.378(5) . ?
C74 C78 1.513(5) . ?
C75 C76 1.400(4) . ?
C75 H75 0.9500 . ?
C76 C79 1.505(4) . ?
C77 H77A 0.9800 . ?
C77 H77B 0.9800 . ?
C77 H77C 0.9800 . ?
C78 H78A 0.9800 . ?
C78 H78B 0.9800 . ?
C78 H78C 0.9800 . ?
C79 H79A 0.9800 . ?
C79 H79B 0.9800 . ?
C79 H79C 0.9800 . ?
C81 H81A 0.9800 . ?
C81 H81B 0.9800 . ?
C81 H81C 0.9800 . ?
C82 H82A 0.9800 . ?
C82 H82B 0.9800 . ?
C82 H82C 0.9800 . ?
C83 H83A 0.9800 . ?
C83 H83B 0.9800 . ?
C83 H83C 0.9800 . ?
C84 H84A 0.9800 . ?
C84 H84B 0.9800 . ?
C84 H84C 0.9800 . ?
C85 H85A 0.9800 . ?
C85 H85B 0.9800 . ?
C85 H85C 0.9800 . ?
C86 H86A 0.9800 . ?
C86 H86B 0.9800 . ?
C86 H86C 0.9800 . ?
C91 H91A 0.9900 . ?
C91 H91B 0.9900 . ?

loop_
_geom_torsion_atom_site_label_1
_geom_torsion_atom_site_label_2
_geom_torsion_atom_site_label_3
_geom_torsion_atom_site_label_4
_geom_torsion
_geom_torsion_site_symmetry_1
_geom_torsion_site_symmetry_2
_geom_torsion_site_symmetry_3
_geom_torsion_site_symmetry_4
_geom_torsion_publ_flag
N41 Sn1 O11 C17 -178.8(2) . . . . ?
O51 Sn1 O11 C17 -88.9(2) . . . . ?
N81 Sn2 O12 C17 -178.3(2) . . . . ?
O52 Sn2 O12 C17 -87.5(2) . . . . ?
N41 Sn1 O51 C57 177.7(2) . . . . ?
O11 Sn1 O51 C57 87.1(2) . . . . ?
N81 Sn2 O52 C57 176.9(2) . . . . ?
O12 Sn2 O52 C57 84.9(2) . . . . ?
C44 Si42 N41 Si41 -52.6(2) . . . . ?
C46 Si42 N41 Si41 69.1(2) . . . . ?
C45 Si42 N41 Si41 -171.89(16) . . . . ?
C44 Si42 N41 Sn1 127.62(16) . . . . ?
C46 Si42 N41 Sn1 -110.68(16) . . . . ?
C45 Si42 N41 Sn1 8.30(17) . . . . ?
C42 Si41 N41 Si42 -166.18(14) . . . . ?
C41 Si41 N41 Si42 73.12(18) . . . . ?
C43 Si41 N41 Si42 -46.00(19) . . . . ?
C42 Si41 N41 Sn1 13.61(18) . . . . ?
C41 Si41 N41 Sn1 -107.09(16) . . . . ?
C43 Si41 N41 Sn1 133.79(15) . . . . ?
O11 Sn1 N41 Si42 -137.32(12) . . . . ?
O51 Sn1 N41 Si42 122.24(12) . . . . ?
O11 Sn1 N41 Si41 42.87(13) . . . . ?
O51 Sn1 N41 Si41 -57.57(13) . . . . ?
C81 Si81 N81 Si82 -49.0(2) . . . . ?
C82 Si81 N81 Si82 72.97(19) . . . . ?
C83 Si81 N81 Si82 -169.29(15) . . . . ?
C81 Si81 N81 Sn2 130.95(15) . . . . ?
C82 Si81 N81 Sn2 -107.07(16) . . . . ?
C83 Si81 N81 Sn2 10.66(17) . . . . ?
C84 Si82 N81 Si81 75.06(18) . . . . ?
C85 Si82 N81 Si81 -163.11(14) . . . . ?
C86 Si82 N81 Si81 -43.47(18) . . . . ?
C84 Si82 N81 Sn2 -104.89(16) . . . . ?
C85 Si82 N81 Sn2 16.94(18) . . . . ?
C86 Si82 N81 Sn2 136.58(15) . . . . ?
O12 Sn2 N81 Si81 -142.35(11) . . . . ?
O52 Sn2 N81 Si81 117.72(11) . . . . ?
O12 Sn2 N81 Si82 37.60(13) . . . . ?
O52 Sn2 N81 Si82 -62.33(13) . . . . ?
C16 C11 C12 C13 -0.4(3) . . . . ?
C17 C11 C12 C13 179.1(2) . . . . ?
C16 C11 C12 C21 -179.7(2) . . . . ?
C17 C11 C12 C21 -0.1(3) . . . . ?
C11 C12 C13 C14 -0.2(4) . . . . ?
C21 C12 C13 C14 179.1(2) . . . . ?
C12 C13 C14 C15 0.7(4) . . . . ?
C13 C14 C15 C16 -0.5(4) . . . . ?
C14 C15 C16 C11 -0.1(4) . . . . ?
C14 C15 C16 C31 176.1(2) . . . . ?
C12 C11 C16 C15 0.6(3) . . . . ?
C17 C11 C16 C15 -179.0(2) . . . . ?
C12 C11 C16 C31 -175.5(2) . . . . ?
C17 C11 C16 C31 4.9(3) . . . . ?
Sn2 O12 C17 O11 49.7(3) . . . . ?
Sn2 O12 C17 C11 -129.58(19) . . . . ?
Sn1 O11 C17 O12 44.8(3) . . . . ?
Sn1 O11 C17 C11 -135.96(18) . . . . ?
C12 C11 C17 O12 68.6(3) . . . . ?
C16 C11 C17 O12 -111.8(3) . . . . ?
C12 C11 C17 O11 -110.7(3) . . . . ?
C16 C11 C17 O11 68.8(3) . . . . ?
C13 C12 C21 C22 -91.9(3) . . . . ?
C11 C12 C21 C22 87.3(3) . . . . ?
C13 C12 C21 C26 85.4(3) . . . . ?
C11 C12 C21 C26 -95.4(3) . . . . ?
C26 C21 C22 C23 3.8(4) . . . . ?
C12 C21 C22 C23 -179.0(2) . . . . ?
C26 C21 C22 C27 -175.3(3) . . . . ?
C12 C21 C22 C27 2.0(4) . . . . ?
C21 C22 C23 C24 -2.8(5) . . . . ?
C27 C22 C23 C24 176.2(3) . . . . ?
C22 C23 C24 C25 -0.8(5) . . . . ?
C22 C23 C24 C28 177.2(3) . . . . ?
C23 C24 C25 C26 3.6(5) . . . . ?
C28 C24 C25 C26 -174.5(3) . . . . ?
C24 C25 C26 C21 -2.6(4) . . . . ?
C24 C25 C26 C29 175.6(3) . . . . ?
C22 C21 C26 C25 -1.2(4) . . . . ?
C12 C21 C26 C25 -178.5(2) . . . . ?
C22 C21 C26 C29 -179.4(2) . . . . ?
C12 C21 C26 C29 3.4(4) . . . . ?
C15 C16 C31 C36 83.8(3) . . . . ?
C11 C16 C31 C36 -100.1(3) . . . . ?
C15 C16 C31 C32 -93.5(3) . . . . ?
C11 C16 C31 C32 82.6(3) . . . . ?
C36 C31 C32 C33 1.3(4) . . . . ?
C16 C31 C32 C33 178.6(2) . . . . ?
C36 C31 C32 C37 -176.6(3) . . . . ?
C16 C31 C32 C37 0.7(4) . . . . ?
C31 C32 C33 C34 -1.6(4) . . . . ?
C37 C32 C33 C34 176.3(3) . . . . ?
C32 C33 C34 C35 0.1(5) . . . . ?
C32 C33 C34 C38 -179.0(3) . . . . ?
C33 C34 C35 C36 1.8(5) . . . . ?
C38 C34 C35 C36 -179.2(3) . . . . ?
C34 C35 C36 C31 -2.0(4) . . . . ?
C34 C35 C36 C39 178.6(3) . . . . ?
C32 C31 C36 C35 0.5(4) . . . . ?
C16 C31 C36 C35 -176.8(2) . . . . ?
C32 C31 C36 C39 179.8(2) . . . . ?
C16 C31 C36 C39 2.5(4) . . . . ?
C56 C51 C52 C53 -0.3(4) . . . . ?
C57 C51 C52 C53 179.8(2) . . . . ?
C56 C51 C52 C61 177.2(2) . . . . ?
C57 C51 C52 C61 -2.6(4) . . . . ?
C51 C52 C53 C54 -0.5(4) . . . . ?
C61 C52 C53 C54 -178.1(3) . . . . ?
C52 C53 C54 C55 1.0(5) . . . . ?
C53 C54 C55 C56 -0.7(5) . . . . ?
C52 C51 C56 C55 0.6(4) . . . . ?
C57 C51 C56 C55 -179.6(3) . . . . ?
C52 C51 C56 C71 -179.3(3) . . . . ?
C57 C51 C56 C71 0.6(4) . . . . ?
C54 C55 C56 C51 -0.1(5) . . . . ?
C54 C55 C56 C71 179.8(3) . . . . ?
Sn1 O51 C57 O52 -43.0(4) . . . . ?
Sn1 O51 C57 C51 136.0(2) . . . . ?
Sn2 O52 C57 O51 -47.8(4) . . . . ?
Sn2 O52 C57 C51 133.1(2) . . . . ?
C56 C51 C57 O51 -86.0(3) . . . . ?
C52 C51 C57 O51 93.8(3) . . . . ?
C56 C51 C57 O52 93.0(3) . . . . ?
C52 C51 C57 O52 -87.1(3) . . . . ?
C51 C52 C61 C66 90.8(3) . . . . ?
C53 C52 C61 C66 -91.7(3) . . . . ?
C51 C52 C61 C62 -92.3(3) . . . . ?
C53 C52 C61 C62 85.2(3) . . . . ?
C66 C61 C62 C63 -1.1(4) . . . . ?
C52 C61 C62 C63 -178.1(3) . . . . ?
C66 C61 C62 C67 179.2(3) . . . . ?
C52 C61 C62 C67 2.2(4) . . . . ?
C61 C62 C63 C64 -0.5(5) . . . . ?
C67 C62 C63 C64 179.2(3) . . . . ?
C62 C63 C64 C65 1.3(5) . . . . ?
C62 C63 C64 C68 -178.8(3) . . . . ?
C63 C64 C65 C66 -0.5(5) . . . . ?
C68 C64 C65 C66 179.6(3) . . . . ?
C64 C65 C66 C61 -1.1(5) . . . . ?
C64 C65 C66 C69 177.2(3) . . . . ?
C62 C61 C66 C65 1.9(4) . . . . ?
C52 C61 C66 C65 178.8(3) . . . . ?
C62 C61 C66 C69 -176.4(3) . . . . ?
C52 C61 C66 C69 0.5(4) . . . . ?
C51 C56 C71 C76 88.8(3) . . . . ?
C55 C56 C71 C76 -91.1(3) . . . . ?
C51 C56 C71 C72 -90.9(3) . . . . ?
C55 C56 C71 C72 89.2(3) . . . . ?
C76 C71 C72 C73 -1.7(4) . . . . ?
C56 C71 C72 C73 178.0(3) . . . . ?
C76 C71 C72 C77 179.2(3) . . . . ?
C56 C71 C72 C77 -1.1(4) . . . . ?
C71 C72 C73 C74 -0.3(4) . . . . ?
C77 C72 C73 C74 178.8(3) . . . . ?
C72 C73 C74 C75 1.5(5) . . . . ?
C72 C73 C74 C78 -178.4(3) . . . . ?
C73 C74 C75 C76 -0.7(5) . . . . ?
C78 C74 C75 C76 179.2(3) . . . . ?
C74 C75 C76 C71 -1.2(4) . . . . ?
C74 C75 C76 C79 178.7(3) . . . . ?
C72 C71 C76 C75 2.4(4) . . . . ?
C56 C71 C76 C75 -177.3(2) . . . . ?
C72 C71 C76 C79 -177.5(3) . . . . ?
C56 C71 C76 C79 2.8(4) . . . . ?
